data_7100187
loop_
_publ_author_name
'Richard Gandour'
'B. Scott Day'
'Brett L. Kite'
'Melinda K. McPherson'
'John R. Morris'
'C. Slebodnik'
'Andre A. Williams'

_publ_section_title
;
Homologous, Long-chain Alkyl Dendrons Form Homologous
Thin Films on Silver Oxide Surfaces.
;
_journal_name_full 'Chemical Communications'
_journal_paper_doi 10.1039/b506710c
_journal_year 2005
_chemical_formula_moiety 'C38 H71 N O7'
_chemical_formula_sum 'C38 H71 N O7'
_chemical_formula_weight 653.96
_space_group_IT_number 2
_space_group_name_Hall '-P 1'
_space_group_name_H-M_alt 'P -1'
_symmetry_cell_setting triclinic
_symmetry_space_group_name_Hall '-P 1'
_symmetry_space_group_name_H-M 'P -1'
_cell_angle_alpha 82.928(8)
_cell_angle_beta 89.815(10)
_cell_angle_gamma 81.801(10)
_cell_formula_units_Z 2
_cell_length_a 5.6653(9)
_cell_length_b 9.9138(10)
_cell_length_c 35.868(3)
_cell_measurement_temperature 293(2)
_cell_volume 1978.6(4)
_diffrn_ambient_temperature 100(2)
_diffrn_source_current 40
_diffrn_source_voltage 50
_exptl_crystal_density_diffrn 1.098
_cod_depositor_comments
;
The following automatic conversions were performed:
'_symmetry_cell_setting' value 'Triclinic' changed to 'triclinic'
according to '/home/saulius/struct/CIF-dictionaries/cif_core.dic'
dictionary named 'cif_core.dic' version 2.4.1 from 2010-06-29.

Automatic conversion script
Id: cif_fix_enum 1527 2010-12-29 10:47:43Z saulius 
;
_cod_database_code 7100187

loop_
_symmetry_equiv_pos_as_xyz
'x, y, z'
'-x, -y, -z'

loop_
_atom_site_label
_atom_site_type_symbol
_atom_site_fract_x
_atom_site_fract_y
_atom_site_fract_z
_atom_site_U_iso_or_equiv
_atom_site_adp_type
_atom_site_occupancy
_atom_site_symmetry_multiplicity
_atom_site_calc_flag
_atom_site_refinement_flags
_atom_site_disorder_assembly
_atom_site_disorder_group
O1 O 0.8027(3) 0.9471(2) 0.27357(5) 0.0266(5) Uani 1 1 d . . .
O2 O 0.6152(3) 0.80543(18) 0.11988(5) 0.0226(5) Uani 1 1 d . . .
O3 O 0.3819(3) 0.66450(18) 0.15167(5) 0.0207(4) Uani 1 1 d . . .
O4 O 0.1396(3) 1.1361(2) 0.10497(5) 0.0345(6) Uani 1 1 d . . .
O5 O 0.4111(3) 1.20985(18) 0.06395(5) 0.0211(4) Uani 1 1 d . . .
O6 O 1.1591(3) 1.28017(18) 0.22635(5) 0.0218(4) Uani 1 1 d . . .
O7 O 0.8685(3) 1.42738(17) 0.24853(5) 0.0187(4) Uani 1 1 d . . .
N1 N 0.5039(4) 1.0231(2) 0.23073(6) 0.0160(5) Uani 1 1 d . . .
H1 H 0.3516 1.0429 0.2283 0.019 Uiso 1 1 calc R . .
C1 C -0.7371(6) -0.2196(4) 0.63796(9) 0.0407(9) Uani 1 1 d . . .
H1C H -0.7683 -0.1503 0.6545 0.061 Uiso 1 1 calc R . .
H1D H -0.6888 -0.3072 0.6524 0.061 Uiso 1 1 calc R . .
H1E H -0.8791 -0.2229 0.6238 0.061 Uiso 1 1 calc R . .
C2 C -0.5378(5) -0.1851(3) 0.61104(9) 0.0333(8) Uani 1 1 d . . .
H2A H -0.3912 -0.1906 0.6254 0.040 Uiso 1 1 calc R . .
H2B H -0.5125 -0.2534 0.5937 0.040 Uiso 1 1 calc R . .
C3 C -0.5904(5) -0.0441(3) 0.58877(8) 0.0244(7) Uani 1 1 d . . .
H3A H -0.6120 0.0242 0.6062 0.029 Uiso 1 1 calc R . .
H3B H -0.7391 -0.0380 0.5749 0.029 Uiso 1 1 calc R . .
C4 C -0.3963(5) -0.0099(3) 0.56125(8) 0.0235(7) Uani 1 1 d . . .
H4A H -0.2465 -0.0196 0.5750 0.028 Uiso 1 1 calc R . .
H4B H -0.3788 -0.0765 0.5434 0.028 Uiso 1 1 calc R . .
C5 C -0.4425(5) 0.1330(3) 0.53974(8) 0.0241(7) Uani 1 1 d . . .
H5A H -0.4595 0.1996 0.5576 0.029 Uiso 1 1 calc R . .
H5B H -0.5924 0.1428 0.5260 0.029 Uiso 1 1 calc R . .
C6 C -0.2478(5) 0.1662(3) 0.51221(7) 0.0225(7) Uani 1 1 d . . .
H6A H -0.0971 0.1536 0.5259 0.027 Uiso 1 1 calc R . .
H6B H -0.2340 0.1011 0.4939 0.027 Uiso 1 1 calc R . .
C7 C -0.2894(5) 0.3108(3) 0.49134(8) 0.0247(7) Uani 1 1 d . . .
H7A H -0.3059 0.3761 0.5096 0.030 Uiso 1 1 calc R . .
H7B H -0.4383 0.3229 0.4772 0.030 Uiso 1 1 calc R . .
C8 C -0.0910(5) 0.3435(3) 0.46444(8) 0.0247(7) Uani 1 1 d . . .
H8A H -0.0762 0.2791 0.4460 0.030 Uiso 1 1 calc R . .
H8B H 0.0583 0.3299 0.4785 0.030 Uiso 1 1 calc R . .
C9 C -0.1299(5) 0.4889(3) 0.44390(8) 0.0259(7) Uani 1 1 d . . .
H9A H -0.1460 0.5535 0.4623 0.031 Uiso 1 1 calc R . .
H9B H -0.2782 0.5024 0.4296 0.031 Uiso 1 1 calc R . .
C10 C 0.0712(5) 0.5205(3) 0.41739(8) 0.0250(7) Uani 1 1 d . . .
H10A H 0.2200 0.5035 0.4316 0.030 Uiso 1 1 calc R . .
H10B H 0.0835 0.4574 0.3986 0.030 Uiso 1 1 calc R . .
C11 C 0.0410(5) 0.6663(3) 0.39751(8) 0.0224(7) Uani 1 1 d . . .
H11A H 0.0301 0.7299 0.4162 0.027 Uiso 1 1 calc R . .
H11B H -0.1075 0.6838 0.3832 0.027 Uiso 1 1 calc R . .
C12 C 0.2460(5) 0.6934(3) 0.37110(7) 0.0212(6) Uani 1 1 d . . .
H12A H 0.3927 0.6793 0.3858 0.025 Uiso 1 1 calc R . .
H12B H 0.2615 0.6260 0.3535 0.025 Uiso 1 1 calc R . .
C13 C 0.2202(5) 0.8363(3) 0.34884(7) 0.0208(6) Uani 1 1 d . . .
H13A H 0.0653 0.8562 0.3364 0.025 Uiso 1 1 calc R . .
H13B H 0.2283 0.9039 0.3660 0.025 Uiso 1 1 calc R . .
C14 C 0.4144(5) 0.8478(3) 0.31961(7) 0.0214(6) Uani 1 1 d . . .
H14A H 0.5685 0.8252 0.3323 0.026 Uiso 1 1 calc R . .
H14B H 0.4041 0.7801 0.3025 0.026 Uiso 1 1 calc R . .
C15 C 0.4031(5) 0.9882(3) 0.29668(7) 0.0203(6) Uani 1 1 d . . .
H15A H 0.2461 1.0151 0.2852 0.024 Uiso 1 1 calc R . .
H15B H 0.4293 1.0557 0.3131 0.024 Uiso 1 1 calc R . .
C16 C 0.5907(5) 0.9851(3) 0.26635(8) 0.0199(6) Uani 1 1 d . . .
C17 C 0.6423(4) 1.0344(3) 0.19592(7) 0.0149(6) Uani 1 1 d . . .
C18 C 0.7682(4) 0.8905(2) 0.18955(7) 0.0162(6) Uani 1 1 d . . .
H18A H 0.8557 0.8991 0.1663 0.019 Uiso 1 1 calc R . .
H18B H 0.8836 0.8584 0.2097 0.019 Uiso 1 1 calc R . .
C19 C 0.6047(5) 0.7815(3) 0.18759(7) 0.0199(6) Uani 1 1 d . . .
H19A H 0.6823 0.6957 0.2010 0.024 Uiso 1 1 calc R . .
H19B H 0.4592 0.8085 0.2008 0.024 Uiso 1 1 calc R . .
C20 C 0.5383(5) 0.7558(3) 0.14903(8) 0.0189(6) Uani 1 1 d . . .
C21 C 0.3078(5) 0.6063(3) 0.11828(7) 0.0191(6) Uani 1 1 d . . .
C22 C 0.1428(5) 0.5075(3) 0.13529(8) 0.0255(7) Uani 1 1 d . . .
H22A H 0.2269 0.4433 0.1547 0.038 Uiso 1 1 calc R . .
H22B H 0.0903 0.4586 0.1161 0.038 Uiso 1 1 calc R . .
H22C H 0.0070 0.5582 0.1458 0.038 Uiso 1 1 calc R . .
C23 C 0.5246(5) 0.5293(3) 0.10127(8) 0.0247(7) Uani 1 1 d . . .
H23A H 0.6286 0.5931 0.0914 0.037 Uiso 1 1 calc R . .
H23B H 0.4742 0.4831 0.0813 0.037 Uiso 1 1 calc R . .
H23C H 0.6080 0.4631 0.1203 0.037 Uiso 1 1 calc R . .
C24 C 0.1757(5) 0.7180(3) 0.08998(8) 0.0259(7) Uani 1 1 d . . .
H24A H 0.0474 0.7688 0.1022 0.039 Uiso 1 1 calc R . .
H24B H 0.1126 0.6769 0.0700 0.039 Uiso 1 1 calc R . .
H24C H 0.2837 0.7789 0.0798 0.039 Uiso 1 1 calc R . .
C25 C 0.4558(4) 1.0934(3) 0.16509(7) 0.0165(6) Uani 1 1 d . . .
H25A H 0.3441 1.0282 0.1642 0.020 Uiso 1 1 calc R . .
H25B H 0.3672 1.1767 0.1726 0.020 Uiso 1 1 calc R . .
C26 C 0.5453(5) 1.1271(3) 0.12557(7) 0.0185(6) Uani 1 1 d . . .
H26A H 0.6290 1.2063 0.1246 0.022 Uiso 1 1 calc R . .
H26B H 0.6564 1.0502 0.1190 0.022 Uiso 1 1 calc R . .
C27 C 0.3408(5) 1.1572(3) 0.09794(7) 0.0190(6) Uani 1 1 d . . .
C28 C 0.2447(5) 1.2367(3) 0.03152(7) 0.0233(7) Uani 1 1 d . . .
C29 C 0.1638(6) 1.1029(3) 0.02351(8) 0.0362(8) Uani 1 1 d . . .
H29A H 0.3007 1.0345 0.0221 0.054 Uiso 1 1 calc R . .
H29B H 0.0775 1.1178 0.0000 0.054 Uiso 1 1 calc R . .
H29C H 0.0623 1.0721 0.0433 0.054 Uiso 1 1 calc R . .
C30 C 0.3986(6) 1.2903(3) -0.00005(8) 0.0383(8) Uani 1 1 d . . .
H30A H 0.4529 1.3727 0.0059 0.057 Uiso 1 1 calc R . .
H30B H 0.3068 1.3100 -0.0230 0.057 Uiso 1 1 calc R . .
H30C H 0.5337 1.2222 -0.0030 0.057 Uiso 1 1 calc R . .
C31 C 0.0358(5) 1.3439(3) 0.03818(8) 0.0337(8) Uani 1 1 d . . .
H31A H -0.0598 1.3074 0.0580 0.051 Uiso 1 1 calc R . .
H31B H -0.0593 1.3685 0.0156 0.051 Uiso 1 1 calc R . .
H31C H 0.0938 1.4239 0.0451 0.051 Uiso 1 1 calc R . .
C32 C 0.8347(4) 1.1277(3) 0.19893(7) 0.0167(6) Uani 1 1 d . . .
H32A H 0.9582 1.0791 0.2163 0.020 Uiso 1 1 calc R . .
H32B H 0.9071 1.1429 0.1745 0.020 Uiso 1 1 calc R . .
C33 C 0.7500(5) 1.2669(3) 0.21189(8) 0.0187(6) Uani 1 1 d . . .
H33A H 0.6840 1.3308 0.1906 0.022 Uiso 1 1 calc R . .
H33B H 0.6245 1.2577 0.2301 0.022 Uiso 1 1 calc R . .
C34 C 0.9503(5) 1.3235(3) 0.22933(7) 0.0168(6) Uani 1 1 d . . .
C35 C 1.0367(5) 1.4937(3) 0.26966(7) 0.0188(6) Uani 1 1 d . . .
C36 C 1.1784(5) 1.3890(3) 0.29820(8) 0.0254(7) Uani 1 1 d . . .
H36A H 1.0728 1.3342 0.3120 0.038 Uiso 1 1 calc R . .
H36B H 1.2586 1.4353 0.3153 0.038 Uiso 1 1 calc R . .
H36C H 1.2941 1.3309 0.2855 0.038 Uiso 1 1 calc R . .
C37 C 0.8657(5) 1.5956(3) 0.28859(8) 0.0246(7) Uani 1 1 d . . .
H37A H 0.7739 1.6587 0.2698 0.037 Uiso 1 1 calc R . .
H37B H 0.9546 1.6454 0.3035 0.037 Uiso 1 1 calc R . .
H37C H 0.7604 1.5471 0.3044 0.037 Uiso 1 1 calc R . .
C38 C 1.1954(5) 1.5678(3) 0.24234(8) 0.0231(7) Uani 1 1 d . . .
H38A H 1.3031 1.5016 0.2309 0.035 Uiso 1 1 calc R . .
H38B H 1.2850 1.6224 0.2556 0.035 Uiso 1 1 calc R . .
H38C H 1.0983 1.6263 0.2232 0.035 Uiso 1 1 calc R . .

loop_
_atom_site_aniso_label
_atom_site_aniso_U_11
_atom_site_aniso_U_22
_atom_site_aniso_U_33
_atom_site_aniso_U_23
_atom_site_aniso_U_13
_atom_site_aniso_U_12
O1 0.0215(11) 0.0306(12) 0.0249(11) 0.0026(9) -0.0051(9) 0.0005(9)
O2 0.0295(11) 0.0215(11) 0.0188(11) -0.0044(9) 0.0040(9) -0.0088(9)
O3 0.0254(10) 0.0193(10) 0.0200(10) -0.0056(8) -0.0010(8) -0.0090(9)
O4 0.0211(11) 0.0609(16) 0.0205(11) 0.0066(10) -0.0029(9) -0.0129(11)
O5 0.0254(11) 0.0228(11) 0.0141(10) 0.0030(8) -0.0031(8) -0.0047(9)
O6 0.0148(10) 0.0232(11) 0.0290(11) -0.0112(9) 0.0012(9) -0.0008(9)
O7 0.0185(10) 0.0176(10) 0.0218(10) -0.0081(8) -0.0001(8) -0.0042(8)
N1 0.0139(11) 0.0172(12) 0.0163(12) -0.0007(10) -0.0033(10) -0.0013(10)
C1 0.0381(19) 0.046(2) 0.036(2) 0.0106(16) -0.0009(16) -0.0153(17)
C2 0.0298(18) 0.0346(19) 0.0341(18) 0.0044(15) -0.0020(15) -0.0069(15)
C3 0.0246(16) 0.0256(17) 0.0222(16) -0.0016(13) 0.0004(13) -0.0021(13)
C4 0.0237(16) 0.0265(17) 0.0203(15) -0.0051(13) -0.0018(13) -0.0017(13)
C5 0.0250(16) 0.0258(17) 0.0210(15) -0.0012(13) -0.0013(13) -0.0035(13)
C6 0.0213(15) 0.0264(17) 0.0185(15) -0.0004(12) -0.0026(12) -0.0014(13)
C7 0.0215(15) 0.0285(17) 0.0236(16) 0.0001(13) 0.0014(13) -0.0049(13)
C8 0.0246(16) 0.0238(16) 0.0241(16) 0.0017(13) 0.0003(13) -0.0017(13)
C9 0.0222(16) 0.0284(17) 0.0252(17) 0.0028(13) -0.0016(13) -0.0021(13)
C10 0.0242(16) 0.0283(17) 0.0220(16) -0.0003(13) 0.0012(13) -0.0048(14)
C11 0.0226(16) 0.0228(16) 0.0210(15) 0.0005(12) -0.0002(13) -0.0030(13)
C12 0.0199(15) 0.0252(16) 0.0175(15) -0.0014(12) -0.0017(12) -0.0009(13)
C13 0.0233(15) 0.0228(16) 0.0172(15) -0.0047(12) -0.0008(12) -0.0043(13)
C14 0.0244(16) 0.0231(16) 0.0166(15) -0.0031(12) 0.0012(12) -0.0022(13)
C15 0.0237(15) 0.0196(15) 0.0172(15) -0.0028(12) -0.0013(12) -0.0018(13)
C16 0.0199(16) 0.0188(15) 0.0218(16) -0.0038(12) -0.0030(13) -0.0039(13)
C17 0.0141(14) 0.0148(14) 0.0150(14) 0.0007(11) 0.0013(11) -0.0019(11)
C18 0.0155(14) 0.0139(14) 0.0185(14) -0.0024(11) -0.0011(12) 0.0005(12)
C19 0.0215(15) 0.0167(15) 0.0215(15) -0.0024(12) 0.0030(12) -0.0030(12)
C20 0.0180(15) 0.0139(15) 0.0248(17) -0.0052(13) -0.0012(13) 0.0003(12)
C21 0.0235(15) 0.0182(15) 0.0180(15) -0.0064(12) -0.0024(12) -0.0078(13)
C22 0.0285(17) 0.0263(17) 0.0236(16) -0.0054(13) -0.0032(13) -0.0082(14)
C23 0.0311(17) 0.0178(16) 0.0261(17) -0.0049(13) -0.0030(14) -0.0044(13)
C24 0.0250(16) 0.0278(17) 0.0244(16) -0.0041(13) -0.0051(13) -0.0017(14)
C25 0.0161(14) 0.0149(14) 0.0192(14) -0.0035(11) -0.0004(12) -0.0033(12)
C26 0.0200(15) 0.0168(15) 0.0191(15) -0.0035(12) 0.0026(12) -0.0030(12)
C27 0.0242(16) 0.0161(15) 0.0166(15) -0.0011(12) -0.0001(13) -0.0032(13)
C28 0.0282(16) 0.0279(17) 0.0146(15) -0.0025(13) -0.0048(13) -0.0068(14)
C29 0.055(2) 0.0321(19) 0.0235(17) -0.0050(14) -0.0092(16) -0.0116(17)
C30 0.044(2) 0.048(2) 0.0209(17) 0.0076(15) -0.0047(15) -0.0105(17)
C31 0.0369(18) 0.0321(19) 0.0290(18) 0.0006(14) -0.0120(15) 0.0018(15)
C32 0.0175(14) 0.0148(14) 0.0184(15) -0.0041(12) 0.0006(12) -0.0025(12)
C33 0.0167(14) 0.0181(15) 0.0219(15) -0.0046(12) -0.0014(12) -0.0031(12)
C34 0.0250(16) 0.0116(14) 0.0143(14) -0.0027(11) 0.0019(12) -0.0034(12)
C35 0.0227(15) 0.0168(15) 0.0185(15) -0.0066(12) -0.0055(12) -0.0043(12)
C36 0.0306(17) 0.0229(16) 0.0221(16) -0.0020(13) -0.0023(14) -0.0027(14)
C37 0.0308(17) 0.0218(16) 0.0228(16) -0.0099(13) -0.0012(13) -0.0025(13)
C38 0.0235(16) 0.0177(15) 0.0294(17) -0.0040(13) -0.0009(13) -0.0067(13)

loop_
_geom_bond_atom_site_label_1
_geom_bond_atom_site_label_2
_geom_bond_distance
_geom_bond_site_symmetry_2
_geom_bond_publ_flag
O1 C16 1.225(3) . ?
O2 C20 1.207(3) . ?
O3 C20 1.349(3) . ?
O3 C21 1.478(3) . ?
O4 C27 1.208(3) . ?
O5 C27 1.348(3) . ?
O5 C28 1.474(3) . ?
O6 C34 1.209(3) . ?
O7 C34 1.336(3) . ?
O7 C35 1.490(3) . ?
N1 C16 1.360(3) . ?
N1 C17 1.473(3) . ?
C1 C2 1.532(4) . ?
C2 C3 1.513(4) . ?
C3 C4 1.521(4) . ?
C4 C5 1.516(4) . ?
C5 C6 1.522(4) . ?
C6 C7 1.521(4) . ?
C7 C8 1.522(4) . ?
C8 C9 1.523(4) . ?
C9 C10 1.523(4) . ?
C10 C11 1.518(4) . ?
C11 C12 1.529(4) . ?
C12 C13 1.526(4) . ?
C13 C14 1.524(4) . ?
C14 C15 1.520(4) . ?
C15 C16 1.518(4) . ?
C17 C25 1.534(4) . ?
C17 C32 1.539(3) . ?
C17 C18 1.544(3) . ?
C18 C19 1.528(3) . ?
C19 C20 1.496(4) . ?
C21 C23 1.519(4) . ?
C21 C24 1.519(4) . ?
C21 C22 1.522(4) . ?
C25 C26 1.519(3) . ?
C26 C27 1.500(4) . ?
C28 C31 1.513(4) . ?
C28 C30 1.518(4) . ?
C28 C29 1.523(4) . ?
C32 C33 1.523(3) . ?
C33 C34 1.505(4) . ?
C35 C36 1.509(4) . ?
C35 C37 1.518(4) . ?
C35 C38 1.521(4) . ?

loop_
_cod_related_entry_id
_cod_related_entry_database
_cod_related_entry_code
1 ChemSpider 21122731
